data_7033899
loop_
_publ_author_name
'Gupta, Sandeep K.'
'Kuppuswamy, Subramaniam'
'Walsh, James P. S.'
'McInnes, Eric J. L.'
'Murugavel, Ramaswamy'

_publ_section_title
;
 Discrete and polymeric cobalt organophosphates: isolation of a 3-D cobalt
 phosphate framework exhibiting selective CO2 capture.
;
_journal_issue 12
_journal_name_full 'Dalton transactions (Cambridge, England : 2003)'
_journal_page_first 5587
_journal_page_last 5601
_journal_paper_doi 10.1039/c4dt03379e
_journal_volume 44
_journal_year 2015
_chemical_formula_moiety 'C46 H74 Co2 N8 O10 P2'
_chemical_formula_sum 'C46 H74 Co2 N8 O10 P2'
_chemical_formula_weight 1078.93
_chemical_name_systematic
;
 ?
;
_space_group_crystal_system triclinic
_space_group_IT_number 2
_space_group_name_Hall '-P 1'
_space_group_name_H-M_alt 'P -1'
_symmetry_space_group_name_Hall '-P 1'
_symmetry_space_group_name_H-M 'P -1'
_atom_sites_solution_hydrogens mixed
_audit_creation_method SHELXL-2012
_audit_update_record
;
2015-01-23 deposited with the CCDC.
2015-02-03 downloaded from the CCDC.
;
_cell_angle_alpha 88.042(7)
_cell_angle_beta 78.263(7)
_cell_angle_gamma 82.427(8)
_cell_formula_units_Z 1
_cell_length_a 9.2911(16)
_cell_length_b 11.821(3)
_cell_length_c 12.926(3)
_cell_measurement_reflns_used 2777
_cell_measurement_temperature 150(2)
_cell_measurement_theta_max 29.1
_cell_measurement_theta_min 2.4
_cell_volume 1377.8(5)
_computing_cell_refinement 'CrystalClear-SM Expert 2.0 r4'
_computing_data_collection 'CrystalClear-SM Expert 2.0 r4 (Rigaku, 2009)'
_computing_data_reduction 'CrystalClear-SM Expert 2.0 r4'
_computing_molecular_graphics 'CrystalStructure 4.0 (Rigaku, 2010)'
_computing_publication_material 'CrystalStructure 4.0'
_computing_structure_refinement 'SHELXL-2012 (Sheldrick, 2012)'
_computing_structure_solution 'SHELXS97 (Sheldrick, 2008)'
_diffrn_ambient_temperature 150(2)
_diffrn_detector_area_resol_mean 28.5714
_diffrn_measured_fraction_theta_full 0.993
_diffrn_measured_fraction_theta_max 0.992
_diffrn_measurement_device_type 'Rigaku Saturn724'
_diffrn_measurement_method 'profile data from \w-scans'
_diffrn_radiation_type MoK\a
_diffrn_radiation_wavelength 0.71075
_diffrn_reflns_av_R_equivalents 0.0180
_diffrn_reflns_av_unetI/netI 0.0212
_diffrn_reflns_Laue_measured_fraction_full 0.993
_diffrn_reflns_Laue_measured_fraction_max 0.992
_diffrn_reflns_limit_h_max 11
_diffrn_reflns_limit_h_min -11
_diffrn_reflns_limit_k_max 14
_diffrn_reflns_limit_k_min -14
_diffrn_reflns_limit_l_max 11
_diffrn_reflns_limit_l_min -15
_diffrn_reflns_number 10645
_diffrn_reflns_point_group_measured_fraction_full 0.993
_diffrn_reflns_point_group_measured_fraction_max 0.992
_diffrn_reflns_theta_full 25.242
_diffrn_reflns_theta_max 25.499
_diffrn_reflns_theta_min 2.360
_diffrn_source 'fine-focus sealed tube'
_exptl_absorpt_coefficient_mu 0.718
_exptl_absorpt_correction_T_max 1.000
_exptl_absorpt_correction_T_min 0.916
_exptl_absorpt_correction_type multi-scan
_exptl_absorpt_process_details 'REQAB (Rigaku, 1998)'
_exptl_crystal_colour Blue
_exptl_crystal_density_diffrn 1.300
_exptl_crystal_description Block
_exptl_crystal_F_000 570
_exptl_crystal_size_max 0.280
_exptl_crystal_size_mid 0.130
_exptl_crystal_size_min 0.060
_refine_diff_density_max 0.401
_refine_diff_density_min -0.333
_refine_diff_density_rms 0.051
_refine_ls_extinction_method none
_refine_ls_goodness_of_fit_ref 1.059
_refine_ls_hydrogen_treatment mixed
_refine_ls_matrix_type full
_refine_ls_number_parameters 373
_refine_ls_number_reflns 5081
_refine_ls_number_restraints 6
_refine_ls_restrained_S_all 1.059
_refine_ls_R_factor_all 0.0324
_refine_ls_R_factor_gt 0.0305
_refine_ls_shift/su_max 0.001
_refine_ls_shift/su_mean 0.000
_refine_ls_structure_factor_coef Fsqd
_refine_ls_weighting_details
;
 w=1/[\s^2^(Fo^2^)+(0.0434P)^2^+0.7746P]
 where P=(Fo^2^+2Fc^2^)/3
;
_refine_ls_weighting_scheme calc
_refine_ls_wR_factor_gt 0.0805
_refine_ls_wR_factor_ref 0.0820
_reflns_Friedel_coverage 0.000
_reflns_number_gt 4750
_reflns_number_total 5081
_reflns_threshold_expression 'I > 2\s(I)'
_cod_data_source_file c4dt03379e2.cif
_cod_data_source_block SKG178
_cod_depositor_comments
;
The following automatic conversions were performed:

'_exptl_absorpt_correction_type' value 'Multi-scan' changed to
'multi-scan' according to
/usr/data/users/saulius/crontab/automatic-downloads/rss-feeds/RSC/lib/dictionaries/cif_core.dic
dictionary named 'cif_core.dic' version 2.4.2 from 2011-04-26.

Automatic conversion script
Id: cif_fix_values 3008 2015-01-20 13:52:24Z robertas 

 Adding full bibliography for 7033896--7033902.cif.
;
_cod_database_code 7033899
_shelx_space_group_comment
;
The symmetry employed for this shelxl refinement is uniquely defined
by the following loop, which should always be used as a source of
symmetry information in preference to the above space-group names.
They are only intended as comments.
;
_shelx_estimated_absorpt_t_min 0.824
_shelx_estimated_absorpt_t_max 0.958
_shelxl_version_number 2012-9

loop_
_space_group_symop_operation_xyz
'x, y, z'
'-x, -y, -z'

loop_
_atom_site_label
_atom_site_type_symbol
_atom_site_fract_x
_atom_site_fract_y
_atom_site_fract_z
_atom_site_U_iso_or_equiv
_atom_site_adp_type
_atom_site_occupancy
_atom_site_site_symmetry_order
_atom_site_calc_flag
_atom_site_refinement_flags_posn
_atom_site_refinement_flags_adp
_atom_site_refinement_flags_occupancy
_atom_site_disorder_assembly
_atom_site_disorder_group
Co1 Co 0.92395(2) 0.10375(2) 0.37673(2) 0.01812(8) Uani 1 1 d . . . . .
P1 P 1.09396(5) -0.13986(4) 0.37645(3) 0.01844(11) Uani 1 1 d . . . . .
O1 O 1.01371(14) -0.04338(10) 0.32049(10) 0.0258(3) Uani 1 1 d . . . . .
O2 O 1.02760(14) -0.14570(11) 0.49350(9) 0.0249(3) Uani 1 1 d . . . . .
O3 O 1.25955(13) -0.13939(10) 0.35112(9) 0.0221(3) Uani 1 1 d . . . . .
O4 O 1.05584(13) -0.25737(10) 0.33327(9) 0.0202(3) Uani 1 1 d . . . . .
O5 O 1.35267(15) -0.01197(12) 0.18445(11) 0.0290(3) Uani 1 1 d . . . . .
N1 N 1.01586(17) 0.21337(13) 0.26799(12) 0.0237(3) Uani 1 1 d . . . . .
N2 N 1.15537(16) 0.18785(13) 0.21041(11) 0.0214(3) Uani 1 1 d . . . . .
N3 N 0.70314(16) 0.12420(13) 0.38940(12) 0.0226(3) Uani 1 1 d . . . . .
N4 N 0.60536(16) 0.14395(13) 0.48261(12) 0.0227(3) Uani 1 1 d . . . . .
C1 C 1.13991(19) -0.30813(14) 0.24093(13) 0.0200(3) Uani 1 1 d . . . . .
C2 C 1.2692(2) -0.38100(15) 0.24785(15) 0.0266(4) Uani 1 1 d . . . . .
C3 C 1.3529(2) -0.42873(17) 0.15371(18) 0.0345(5) Uani 1 1 d . . . . .
C4 C 1.3076(2) -0.40806(18) 0.05921(17) 0.0377(5) Uani 1 1 d . . . . .
C5 C 1.1751(3) -0.34077(17) 0.05578(15) 0.0330(5) Uani 1 1 d . . . . .
C6 C 1.0880(2) -0.28866(15) 0.14699(14) 0.0244(4) Uani 1 1 d . . . . .
C7 C 1.3118(2) -0.41251(17) 0.35319(18) 0.0347(5) Uani 1 1 d D . . . .
H7A H 1.2493 -0.3582 0.4069 0.042 Uiso 0.66(2) 1 calc R U P A 1
H7B H 1.2862 -0.3437 0.3995 0.042 Uiso 0.34(2) 1 calc R U P A 2
C8A C 1.2787(16) -0.5327(7) 0.3882(9) 0.071(3) Uani 0.66(2) 1 d D . P A 1
H8AA H 1.1741 -0.5386 0.3896 0.107 Uiso 0.66(2) 1 calc R U P A 1
H8AB H 1.2997 -0.5482 0.4590 0.107 Uiso 0.66(2) 1 calc R U P A 1
H8AC H 1.3412 -0.5884 0.3384 0.107 Uiso 0.66(2) 1 calc R U P A 1
C9A C 1.4745(6) -0.3981(10) 0.3499(5) 0.0584(19) Uani 0.66(2) 1 d D . P A 1
H9AA H 1.5391 -0.4539 0.3013 0.088 Uiso 0.66(2) 1 calc R U P A 1
H9AB H 1.4961 -0.4103 0.4209 0.088 Uiso 0.66(2) 1 calc R U P A 1
H9AC H 1.4922 -0.3208 0.3255 0.088 Uiso 0.66(2) 1 calc R U P A 1
C8B C 1.2170(19) -0.5057(15) 0.4041(13) 0.054(4) Uani 0.34(2) 1 d D . P A 2
H8BA H 1.1116 -0.4759 0.4134 0.080 Uiso 0.34(2) 1 calc R U P A 2
H8BB H 1.2409 -0.5276 0.4731 0.080 Uiso 0.34(2) 1 calc R U P A 2
H8BC H 1.2384 -0.5726 0.3582 0.080 Uiso 0.34(2) 1 calc R U P A 2
C9B C 1.4772(11) -0.4566(18) 0.3450(11) 0.058(4) Uani 0.34(2) 1 d D . P A 2
H9BA H 1.4962 -0.5362 0.3218 0.086 Uiso 0.34(2) 1 calc R U P A 2
H9BB H 1.5035 -0.4517 0.4142 0.086 Uiso 0.34(2) 1 calc R U P A 2
H9BC H 1.5372 -0.4100 0.2936 0.086 Uiso 0.34(2) 1 calc R U P A 2
C10 C 0.9394(2) -0.21952(17) 0.14586(16) 0.0330(4) Uani 1 1 d . . . . .
C11 C 0.9372(3) -0.1488(2) 0.0447(2) 0.0517(6) Uani 1 1 d . . . . .
H11A H 1.0151 -0.0987 0.0351 0.078 Uiso 1 1 calc R U . . .
H11B H 0.8405 -0.1024 0.0502 0.078 Uiso 1 1 calc R U . . .
H11C H 0.9547 -0.1999 -0.0159 0.078 Uiso 1 1 calc R U . . .
C12 C 0.8193(3) -0.2980(2) 0.1622(2) 0.0488(6) Uani 1 1 d . . . . .
H12A H 0.8381 -0.3511 0.1029 0.073 Uiso 1 1 calc R U . . .
H12B H 0.7224 -0.2523 0.1660 0.073 Uiso 1 1 calc R U . . .
H12C H 0.8200 -0.3412 0.2282 0.073 Uiso 1 1 calc R U . . .
C13 C 1.2042(2) 0.27914(16) 0.15707(14) 0.0247(4) Uani 1 1 d . . . . .
C14 C 1.0927(2) 0.36818(17) 0.18058(16) 0.0305(4) Uani 1 1 d . . . . .
C15 C 0.9781(2) 0.32425(16) 0.24999(16) 0.0299(4) Uani 1 1 d . . . . .
C16 C 1.3556(2) 0.27135(19) 0.08897(18) 0.0371(5) Uani 1 1 d . . . . .
H16A H 1.4251 0.2943 0.1297 0.056 Uiso 1 1 calc R U . . .
H16B H 1.3535 0.3221 0.0276 0.056 Uiso 1 1 calc R U . . .
H16C H 1.3876 0.1926 0.0650 0.056 Uiso 1 1 calc R U . . .
C17 C 0.8311(3) 0.3845(2) 0.3025(2) 0.0570(7) Uani 1 1 d . . . . .
H17A H 0.7547 0.3678 0.2650 0.085 Uiso 1 1 calc R U . . .
H17B H 0.8353 0.4669 0.3010 0.085 Uiso 1 1 calc R U . . .
H17C H 0.8068 0.3583 0.3760 0.085 Uiso 1 1 calc R U . . .
C18 C 0.4649(2) 0.15373(16) 0.46918(15) 0.0267(4) Uani 1 1 d . . . . .
C19 C 0.4708(2) 0.14043(19) 0.36333(17) 0.0331(4) Uani 1 1 d . . . . .
C20 C 0.6204(2) 0.12186(17) 0.31592(15) 0.0295(4) Uani 1 1 d . . . . .
C21 C 0.3361(2) 0.1741(2) 0.55945(18) 0.0396(5) Uani 1 1 d . . . . .
H21A H 0.3623 0.1369 0.6232 0.059 Uiso 1 1 calc R U . . .
H21B H 0.2511 0.1425 0.5429 0.059 Uiso 1 1 calc R U . . .
H21C H 0.3102 0.2564 0.5715 0.059 Uiso 1 1 calc R U . . .
C22 C 0.6920(3) 0.1002(2) 0.20270(17) 0.0475(6) Uani 1 1 d . . . . .
H22A H 0.7013 0.1731 0.1652 0.071 Uiso 1 1 calc R U . . .
H22B H 0.6311 0.0561 0.1701 0.071 Uiso 1 1 calc R U . . .
H22C H 0.7906 0.0571 0.1986 0.071 Uiso 1 1 calc R U . . .
C23 C 1.3435(3) -0.0765(2) 0.09728(18) 0.0523(7) Uani 1 1 d . . . . .
H23A H 1.2391 -0.0791 0.0952 0.078 Uiso 1 1 calc R U . . .
H23B H 1.3927 -0.1543 0.1038 0.078 Uiso 1 1 calc R U . . .
H23C H 1.3922 -0.0412 0.0321 0.078 Uiso 1 1 calc R U . . .
H3 H 1.442(3) -0.477(2) 0.1565(18) 0.035(6) Uiso 1 1 d . . . . .
H19 H 0.391(3) 0.1419(19) 0.3314(18) 0.034(6) Uiso 1 1 d . . . . .
H5 H 1.138(3) -0.330(2) -0.009(2) 0.046(7) Uiso 1 1 d . . . . .
H14 H 1.092(3) 0.444(2) 0.1580(19) 0.042(6) Uiso 1 1 d . . . . .
H4A H 1.365(3) -0.444(2) -0.001(2) 0.045(7) Uiso 1 1 d . . . . .
H4 H 0.638(2) 0.1441(18) 0.5411(18) 0.029(6) Uiso 1 1 d . . . . .
H2 H 1.200(2) 0.1187(19) 0.2079(16) 0.024(5) Uiso 1 1 d . . . . .
H10 H 0.918(3) -0.170(2) 0.2050(19) 0.037(6) Uiso 1 1 d . . . . .
H5A H 1.327(3) -0.052(2) 0.238(2) 0.051(8) Uiso 1 1 d . . . . .

loop_
_atom_site_aniso_label
_atom_site_aniso_U_11
_atom_site_aniso_U_22
_atom_site_aniso_U_33
_atom_site_aniso_U_23
_atom_site_aniso_U_13
_atom_site_aniso_U_12
Co1 0.01731(13) 0.01916(13) 0.01701(13) -0.00037(9) -0.00368(9) 0.00130(9)
P1 0.0191(2) 0.0190(2) 0.0174(2) -0.00262(16) -0.00567(17) 0.00092(17)
O1 0.0313(7) 0.0217(6) 0.0251(6) -0.0041(5) -0.0123(5) 0.0055(5)
O2 0.0238(6) 0.0319(7) 0.0188(6) -0.0049(5) -0.0036(5) -0.0032(5)
O3 0.0207(6) 0.0247(6) 0.0215(6) -0.0001(5) -0.0055(5) -0.0032(5)
O4 0.0204(6) 0.0204(6) 0.0194(6) -0.0037(5) -0.0036(5) -0.0010(5)
O5 0.0320(7) 0.0264(7) 0.0276(7) 0.0011(6) -0.0042(6) -0.0038(6)
N1 0.0225(8) 0.0235(8) 0.0223(7) 0.0006(6) -0.0014(6) 0.0017(6)
N2 0.0208(7) 0.0220(8) 0.0200(7) -0.0005(6) -0.0032(6) 0.0013(6)
N3 0.0196(7) 0.0260(8) 0.0219(7) -0.0015(6) -0.0050(6) 0.0000(6)
N4 0.0186(7) 0.0285(8) 0.0212(8) -0.0007(6) -0.0050(6) -0.0019(6)
C1 0.0207(8) 0.0169(8) 0.0213(8) -0.0033(6) -0.0004(7) -0.0037(7)
C2 0.0245(9) 0.0195(9) 0.0354(10) -0.0043(7) -0.0045(8) -0.0029(7)
C3 0.0239(10) 0.0273(10) 0.0474(13) -0.0115(9) 0.0035(9) 0.0012(8)
C4 0.0416(12) 0.0304(11) 0.0339(11) -0.0108(9) 0.0139(9) -0.0086(9)
C5 0.0497(13) 0.0271(10) 0.0212(9) -0.0011(8) -0.0015(9) -0.0100(9)
C6 0.0340(10) 0.0181(8) 0.0220(9) -0.0004(7) -0.0054(7) -0.0066(7)
C7 0.0344(11) 0.0256(10) 0.0469(12) -0.0044(9) -0.0202(9) 0.0060(8)
C8A 0.120(8) 0.038(3) 0.076(5) 0.021(3) -0.063(5) -0.021(4)
C9A 0.039(2) 0.059(4) 0.080(3) -0.021(3) -0.030(2) 0.015(3)
C8B 0.080(9) 0.048(7) 0.037(5) 0.019(5) -0.029(6) -0.005(6)
C9B 0.045(5) 0.052(8) 0.079(7) 0.001(6) -0.033(5) 0.013(5)
C10 0.0454(12) 0.0290(10) 0.0274(10) -0.0049(8) -0.0188(9) 0.0034(9)
C11 0.0680(17) 0.0404(13) 0.0563(15) 0.0169(11) -0.0364(13) -0.0092(12)
C12 0.0334(12) 0.0558(15) 0.0556(15) 0.0113(12) -0.0100(11) -0.0004(11)
C13 0.0251(9) 0.0279(9) 0.0221(9) 0.0004(7) -0.0059(7) -0.0059(7)
C14 0.0319(10) 0.0220(9) 0.0362(11) 0.0041(8) -0.0043(8) -0.0034(8)
C15 0.0281(10) 0.0225(9) 0.0358(10) 0.0028(8) -0.0024(8) 0.0015(8)
C16 0.0278(10) 0.0368(11) 0.0424(12) 0.0023(9) 0.0034(9) -0.0059(9)
C17 0.0411(13) 0.0291(12) 0.0831(19) 0.0117(12) 0.0185(13) 0.0083(10)
C18 0.0186(9) 0.0282(9) 0.0334(10) 0.0008(8) -0.0064(7) -0.0026(7)
C19 0.0221(10) 0.0449(12) 0.0358(11) -0.0016(9) -0.0154(8) -0.0020(9)
C20 0.0273(10) 0.0361(10) 0.0267(10) -0.0032(8) -0.0119(8) 0.0013(8)
C21 0.0201(10) 0.0530(13) 0.0428(12) -0.0010(10) 0.0007(9) -0.0051(9)
C22 0.0386(12) 0.0770(18) 0.0282(11) -0.0110(11) -0.0128(9) -0.0003(12)
C23 0.0828(19) 0.0418(13) 0.0310(12) -0.0031(10) 0.0013(12) -0.0225(13)

loop_
_atom_type_symbol
_atom_type_description
_atom_type_scat_dispersion_real
_atom_type_scat_dispersion_imag
_atom_type_scat_source
C C 0.0033 0.0016 'International Tables Vol C Tables 4.2.6.8 and 6.1.1.4'
H H 0.0000 0.0000 'International Tables Vol C Tables 4.2.6.8 and 6.1.1.4'
Co Co 0.3494 0.9721 'International Tables Vol C Tables 4.2.6.8 and 6.1.1.4'
N N 0.0061 0.0033 'International Tables Vol C Tables 4.2.6.8 and 6.1.1.4'
O O 0.0106 0.0060 'International Tables Vol C Tables 4.2.6.8 and 6.1.1.4'
P P 0.1023 0.0942 'International Tables Vol C Tables 4.2.6.8 and 6.1.1.4'

loop_
_geom_angle_atom_site_label_1
_geom_angle_atom_site_label_2
_geom_angle_atom_site_label_3
_geom_angle
_geom_angle_site_symmetry_1
_geom_angle_site_symmetry_3
O2 Co1 O1 116.50(5) 2_756 .
O2 Co1 N3 109.99(6) 2_756 .
O1 Co1 N3 111.85(6) . .
O2 Co1 N1 104.75(6) 2_756 .
O1 Co1 N1 103.20(6) . .
N3 Co1 N1 109.96(6) . .
O3 P1 O2 114.37(7) . .
O3 P1 O1 112.09(7) . .
O2 P1 O1 112.34(7) . .
O3 P1 O4 108.79(7) . .
O2 P1 O4 102.30(7) . .
O1 P1 O4 106.08(7) . .
P1 O1 Co1 127.41(8) . .
P1 O2 Co1 137.09(8) . 2_756
C1 O4 P1 121.29(10) . .
C23 O5 H5A 105.8(18) . .
C15 N1 N2 105.28(15) . .
C15 N1 Co1 131.92(13) . .
N2 N1 Co1 121.52(11) . .
C13 N2 N1 111.62(15) . .
C13 N2 H2 127.6(14) . .
N1 N2 H2 120.7(14) . .
C20 N3 N4 105.73(15) . .
C20 N3 Co1 130.85(13) . .
N4 N3 Co1 123.42(11) . .
C18 N4 N3 111.39(15) . .
C18 N4 H4 128.9(14) . .
N3 N4 H4 119.6(14) . .
O4 C1 C6 118.76(15) . .
O4 C1 C2 118.18(15) . .
C6 C1 C2 122.98(16) . .
C3 C2 C1 116.92(18) . .
C3 C2 C7 121.34(18) . .
C1 C2 C7 121.65(17) . .
C4 C3 C2 121.4(2) . .
C4 C3 H3 120.4(14) . .
C2 C3 H3 118.2(14) . .
C3 C4 C5 120.31(19) . .
C3 C4 H4A 118.1(16) . .
C5 C4 H4A 121.5(16) . .
C4 C5 C6 120.87(19) . .
C4 C5 H5 121.6(15) . .
C6 C5 H5 117.5(15) . .
C1 C6 C5 117.32(18) . .
C1 C6 C10 120.97(16) . .
C5 C6 C10 121.62(17) . .
C2 C7 C8A 111.4(4) . .
C2 C7 C9A 111.1(3) . .
C8A C7 C9A 111.8(4) . .
C2 C7 C9B 114.0(5) . .
C2 C7 C8B 107.2(6) . .
C9B C7 C8B 109.5(6) . .
C2 C7 H7A 107.5 . .
C8A C7 H7A 107.5 . .
C9A C7 H7A 107.5 . .
C2 C7 H7B 108.7 . .
C9B C7 H7B 108.7 . .
C8B C7 H7B 108.7 . .
C7 C8A H8AA 109.5 . .
C7 C8A H8AB 109.5 . .
H8AA C8A H8AB 109.5 . .
C7 C8A H8AC 109.5 . .
H8AA C8A H8AC 109.5 . .
H8AB C8A H8AC 109.5 . .
C7 C9A H9AA 109.5 . .
C7 C9A H9AB 109.5 . .
H9AA C9A H9AB 109.5 . .
C7 C9A H9AC 109.5 . .
H9AA C9A H9AC 109.5 . .
H9AB C9A H9AC 109.5 . .
C7 C8B H8BA 109.5 . .
C7 C8B H8BB 109.5 . .
H8BA C8B H8BB 109.5 . .
C7 C8B H8BC 109.5 . .
H8BA C8B H8BC 109.5 . .
H8BB C8B H8BC 109.5 . .
C7 C9B H9BA 109.5 . .
C7 C9B H9BB 109.5 . .
H9BA C9B H9BB 109.5 . .
C7 C9B H9BC 109.5 . .
H9BA C9B H9BC 109.5 . .
H9BB C9B H9BC 109.5 . .
C6 C10 C12 109.79(17) . .
C6 C10 C11 113.06(19) . .
C12 C10 C11 110.28(18) . .
C6 C10 H10 107.1(14) . .
C12 C10 H10 106.9(14) . .
C11 C10 H10 109.4(14) . .
C10 C11 H11A 109.5 . .
C10 C11 H11B 109.5 . .
H11A C11 H11B 109.5 . .
C10 C11 H11C 109.5 . .
H11A C11 H11C 109.5 . .
H11B C11 H11C 109.5 . .
C10 C12 H12A 109.5 . .
C10 C12 H12B 109.5 . .
H12A C12 H12B 109.5 . .
C10 C12 H12C 109.5 . .
H12A C12 H12C 109.5 . .
H12B C12 H12C 109.5 . .
N2 C13 C14 106.84(16) . .
N2 C13 C16 121.00(17) . .
C14 C13 C16 132.16(18) . .
C13 C14 C15 105.96(17) . .
C13 C14 H14 128.4(15) . .
C15 C14 H14 125.6(15) . .
N1 C15 C14 110.29(17) . .
N1 C15 C17 120.94(18) . .
C14 C15 C17 128.77(18) . .
C13 C16 H16A 109.5 . .
C13 C16 H16B 109.5 . .
H16A C16 H16B 109.5 . .
C13 C16 H16C 109.5 . .
H16A C16 H16C 109.5 . .
H16B C16 H16C 109.5 . .
C15 C17 H17A 109.5 . .
C15 C17 H17B 109.5 . .
H17A C17 H17B 109.5 . .
C15 C17 H17C 109.5 . .
H17A C17 H17C 109.5 . .
H17B C17 H17C 109.5 . .
N4 C18 C19 106.86(17) . .
N4 C18 C21 122.11(18) . .
C19 C18 C21 131.03(18) . .
C18 C19 C20 106.36(17) . .
C18 C19 H19 126.1(14) . .
C20 C19 H19 127.5(14) . .
N3 C20 C19 109.67(17) . .
N3 C20 C22 120.54(18) . .
C19 C20 C22 129.78(18) . .
C18 C21 H21A 109.5 . .
C18 C21 H21B 109.5 . .
H21A C21 H21B 109.5 . .
C18 C21 H21C 109.5 . .
H21A C21 H21C 109.5 . .
H21B C21 H21C 109.5 . .
C20 C22 H22A 109.5 . .
C20 C22 H22B 109.5 . .
H22A C22 H22B 109.5 . .
C20 C22 H22C 109.5 . .
H22A C22 H22C 109.5 . .
H22B C22 H22C 109.5 . .
O5 C23 H23A 109.5 . .
O5 C23 H23B 109.5 . .
H23A C23 H23B 109.5 . .
O5 C23 H23C 109.5 . .
H23A C23 H23C 109.5 . .
H23B C23 H23C 109.5 . .

loop_
_geom_bond_atom_site_label_1
_geom_bond_atom_site_label_2
_geom_bond_distance
_geom_bond_site_symmetry_2
Co1 O2 1.9196(12) 2_756
Co1 O1 1.9252(13) .
Co1 N3 2.0074(15) .
Co1 N1 2.0157(15) .
P1 O3 1.5071(13) .
P1 O2 1.5162(13) .
P1 O1 1.5226(13) .
P1 O4 1.6217(12) .
O2 Co1 1.9196(12) 2_756
O4 C1 1.393(2) .
O5 C23 1.405(3) .
O5 H5A 0.84(3) .
N1 C15 1.337(2) .
N1 N2 1.358(2) .
N2 C13 1.340(2) .
N2 H2 0.86(2) .
N3 C20 1.341(2) .
N3 N4 1.360(2) .
N4 C18 1.341(2) .
N4 H4 0.87(2) .
C1 C6 1.396(3) .
C1 C2 1.400(3) .
C2 C3 1.396(3) .
C2 C7 1.515(3) .
C3 C4 1.375(3) .
C3 H3 0.94(2) .
C4 C5 1.383(3) .
C4 H4A 0.93(3) .
C5 C6 1.398(3) .
C5 H5 0.96(3) .
C6 C10 1.512(3) .
C7 C8A 1.527(7) .
C7 C9A 1.536(6) .
C7 C9B 1.540(10) .
C7 C8B 1.547(13) .
C7 H7A 1.0000 .
C7 H7B 1.0000 .
C8A H8AA 0.9800 .
C8A H8AB 0.9800 .
C8A H8AC 0.9800 .
C9A H9AA 0.9800 .
C9A H9AB 0.9800 .
C9A H9AC 0.9800 .
C8B H8BA 0.9800 .
C8B H8BB 0.9800 .
C8B H8BC 0.9800 .
C9B H9BA 0.9800 .
C9B H9BB 0.9800 .
C9B H9BC 0.9800 .
C10 C12 1.521(3) .
C10 C11 1.530(3) .
C10 H10 0.95(2) .
C11 H11A 0.9800 .
C11 H11B 0.9800 .
C11 H11C 0.9800 .
C12 H12A 0.9800 .
C12 H12B 0.9800 .
C12 H12C 0.9800 .
C13 C14 1.371(3) .
C13 C16 1.493(3) .
C14 C15 1.391(3) .
C14 H14 0.93(3) .
C15 C17 1.494(3) .
C16 H16A 0.9800 .
C16 H16B 0.9800 .
C16 H16C 0.9800 .
C17 H17A 0.9800 .
C17 H17B 0.9800 .
C17 H17C 0.9800 .
C18 C19 1.372(3) .
C18 C21 1.492(3) .
C19 C20 1.392(3) .
C19 H19 0.91(2) .
C20 C22 1.495(3) .
C21 H21A 0.9800 .
C21 H21B 0.9800 .
C21 H21C 0.9800 .
C22 H22A 0.9800 .
C22 H22B 0.9800 .
C22 H22C 0.9800 .
C23 H23A 0.9800 .
C23 H23B 0.9800 .
C23 H23C 0.9800 .

loop_
_geom_hbond_atom_site_label_D
_geom_hbond_atom_site_label_H
_geom_hbond_atom_site_label_A
_geom_hbond_distance_DH
_geom_hbond_distance_HA
_geom_hbond_distance_DA
_geom_hbond_angle_DHA
_geom_hbond_site_symmetry_A
N4 H4 O3 0.87(2) 1.83(2) 2.696(2) 170(2) 2_756
N2 H2 O5 0.86(2) 1.94(2) 2.778(2) 162(2) .
O5 H5A O3 0.84(3) 1.82(3) 2.6500(19) 176(3) .

loop_
_geom_torsion_atom_site_label_1
_geom_torsion_atom_site_label_2
_geom_torsion_atom_site_label_3
_geom_torsion_atom_site_label_4
_geom_torsion
_geom_torsion_site_symmetry_4
O3 P1 O1 Co1 -96.26(10) .
O2 P1 O1 Co1 34.15(12) .
O4 P1 O1 Co1 145.13(9) .
O3 P1 O2 Co1 26.10(14) 2_756
O1 P1 O2 Co1 -103.13(12) 2_756
O4 P1 O2 Co1 143.54(11) 2_756
O3 P1 O4 C1 -34.46(14) .
O2 P1 O4 C1 -155.82(12) .
O1 P1 O4 C1 86.30(13) .
C15 N1 N2 C13 -0.4(2) .
Co1 N1 N2 C13 -168.96(12) .
C20 N3 N4 C18 0.1(2) .
Co1 N3 N4 C18 -179.67(12) .
P1 O4 C1 C6 -97.99(16) .
P1 O4 C1 C2 85.10(17) .
O4 C1 C2 C3 -178.67(15) .
C6 C1 C2 C3 4.6(3) .
O4 C1 C2 C7 5.0(2) .
C6 C1 C2 C7 -171.80(17) .
C1 C2 C3 C4 -2.1(3) .
C7 C2 C3 C4 174.23(18) .
C2 C3 C4 C5 -1.4(3) .
C3 C4 C5 C6 2.7(3) .
O4 C1 C6 C5 179.95(15) .
C2 C1 C6 C5 -3.3(3) .
O4 C1 C6 C10 -3.5(2) .
C2 C1 C6 C10 173.26(17) .
C4 C5 C6 C1 -0.5(3) .
C4 C5 C6 C10 -176.99(18) .
C3 C2 C7 C8A -73.1(7) .
C1 C2 C7 C8A 103.1(7) .
C3 C2 C7 C9A 52.1(5) .
C1 C2 C7 C9A -131.6(5) .
C3 C2 C7 C9B 24.0(10) .
C1 C2 C7 C9B -159.7(9) .
C3 C2 C7 C8B -97.3(8) .
C1 C2 C7 C8B 78.9(8) .
C1 C6 C10 C12 -90.6(2) .
C5 C6 C10 C12 85.8(2) .
C1 C6 C10 C11 145.79(18) .
C5 C6 C10 C11 -37.8(3) .
N1 N2 C13 C14 0.1(2) .
N1 N2 C13 C16 179.49(17) .
N2 C13 C14 C15 0.2(2) .
C16 C13 C14 C15 -179.0(2) .
N2 N1 C15 C14 0.6(2) .
Co1 N1 C15 C14 167.39(14) .
N2 N1 C15 C17 -178.7(2) .
Co1 N1 C15 C17 -11.8(3) .
C13 C14 C15 N1 -0.5(2) .
C13 C14 C15 C17 178.6(2) .
N3 N4 C18 C19 -0.3(2) .
N3 N4 C18 C21 179.20(17) .
N4 C18 C19 C20 0.3(2) .
C21 C18 C19 C20 -179.1(2) .
N4 N3 C20 C19 0.1(2) .
Co1 N3 C20 C19 179.87(14) .
N4 N3 C20 C22 -179.17(19) .
Co1 N3 C20 C22 0.6(3) .
C18 C19 C20 N3 -0.3(2) .
C18 C19 C20 C22 178.9(2) .
